data_7063534
loop_
_publ_author_name
'Saito, Ryota'
'Naito, Yuki'
'Yoshikawa, Yutaka'
'Yasui, Hiroyuki'
'Kikkawa, Shoko'
'Ju, Huiyeong'
'Ohba, Rintaro'
'Miyamoto, Tae'
'Sano, Shogo'
'Maeda, Kazuya'
'Tamura, Mako'
'Azumaya, Isao'

_publ_section_title
;
 Synthesis, crystal structure, and insulin-mimetic activity of zinc(II)
 complexes with 4-alkyl- and 4,5-dialkyl-3-hydroxythiazole-2(3H)-thiones
 as a new class of hypoglycemic agent candidates
;
_journal_name_full 'New Journal of Chemistry'
_journal_paper_doi 10.1039/D4NJ04035J
_journal_year 2024
_chemical_formula_sum 'C15 H17 N3 O2 S4 Zn'
_chemical_formula_weight 464.93
_chemical_name_systematic Bis[3-hydroxy-4,5-dimethyl-2-thioxo-3-thiazololato]zinc(II)
_space_group_IT_number 4
_space_group_name_Hall 'P 2yb'
_space_group_name_H-M_alt 'P 1 21 1'
_symmetry_cell_setting monoclinic
_symmetry_space_group_name_H-M 'P 1 21 1'
_atom_sites_solution_hydrogens geom
_atom_sites_solution_primary direct
_atom_sites_solution_secondary difmap
_audit_block_doi 10.5517/ccdc.csd.cc2l01nb
_audit_creation_method SHELXL-97
_audit_update_record
;
2024-09-11 deposited with the CCDC.	2024-11-12 downloaded from the CCDC.
;
_cell_angle_alpha 90.00
_cell_angle_beta 103.7934(4)
_cell_angle_gamma 90.00
_cell_formula_units_Z 2
_cell_length_a 8.3806(3)
_cell_length_b 13.3652(4)
_cell_length_c 9.0229(3)
_cell_measurement_reflns_used 9883
_cell_measurement_temperature 120
_cell_measurement_theta_max 27.90
_cell_measurement_theta_min 2.32
_cell_volume 981.50(6)
_computing_cell_refinement 'Bruker SAINT'
_computing_data_collection 'Bruker APEX2'
_computing_data_reduction 'Bruker SAINT'
_computing_molecular_graphics 'Bruker SHELXTL'
_computing_publication_material 'Bruker SHELXTL'
_computing_structure_refinement 'SHELXL-97 (Sheldrick, 1997)'
_computing_structure_solution 'SHELXS-97 (Sheldrick, 1990)'
_diffrn_ambient_temperature 120
_diffrn_detector_area_resol_mean 8.333
_diffrn_measured_fraction_theta_full 0.997
_diffrn_measured_fraction_theta_max 0.997
_diffrn_measurement_device_type 'Bruker APEX-II CCD'
_diffrn_measurement_method '\f and \w scans'
_diffrn_radiation_monochromator graphite
_diffrn_radiation_source 'fine-focus sealed tube'
_diffrn_radiation_type MoK\a
_diffrn_radiation_wavelength 0.71073
_diffrn_reflns_av_R_equivalents 0.0103
_diffrn_reflns_av_sigmaI/netI 0.0198
_diffrn_reflns_limit_h_max 11
_diffrn_reflns_limit_h_min -7
_diffrn_reflns_limit_k_max 17
_diffrn_reflns_limit_k_min -17
_diffrn_reflns_limit_l_max 9
_diffrn_reflns_limit_l_min -11
_diffrn_reflns_number 25560
_diffrn_reflns_theta_full 27.90
_diffrn_reflns_theta_max 27.90
_diffrn_reflns_theta_min 2.32
_diffrn_standards_number 0
_exptl_absorpt_coefficient_mu 1.690
_exptl_absorpt_correction_T_max 0.7518
_exptl_absorpt_correction_T_min 0.5505
_exptl_absorpt_correction_type empirical
_exptl_absorpt_process_details 'SADABS; Sheldrick 1996'
_exptl_crystal_colour colourless
_exptl_crystal_density_diffrn 1.573
_exptl_crystal_density_method 'not measured'
_exptl_crystal_description block
_exptl_crystal_F_000 476
_exptl_crystal_recrystallization_method 'Re-crystallisation from solvent: dichloromethane/n-hexane'
_exptl_crystal_size_max 0.40
_exptl_crystal_size_mid 0.22
_exptl_crystal_size_min 0.18
_refine_diff_density_max 0.217
_refine_diff_density_min -0.249
_refine_diff_density_rms 0.052
_refine_ls_abs_structure_details 'Flack H D (1983), Acta Cryst. A39, 876-881'
_refine_ls_abs_structure_Flack 0.011(5)
_refine_ls_extinction_method none
_refine_ls_goodness_of_fit_ref 1.064
_refine_ls_hydrogen_treatment constr
_refine_ls_matrix_type full
_refine_ls_number_parameters 230
_refine_ls_number_reflns 4202
_refine_ls_number_restraints 1
_refine_ls_restrained_S_all 1.064
_refine_ls_R_factor_all 0.0169
_refine_ls_R_factor_gt 0.0168
_refine_ls_shift/su_max 0.001
_refine_ls_shift/su_mean 0.000
_refine_ls_structure_factor_coef Fsqd
_refine_ls_weighting_details 'calc w=1/[\s^2^(Fo^2^)+(0.0253P)^2^+0.1520P] where P=(Fo^2^+2Fc^2^)/3'
_refine_ls_weighting_scheme calc
_refine_ls_wR_factor_gt 0.0444
_refine_ls_wR_factor_ref 0.0445
_reflns_number_gt 4170
_reflns_number_total 4202
_reflns_threshold_expression >2sigma(I)
_cod_data_source_file d4nj04035j2.cif
_cod_data_source_block mono_p21
_cod_depositor_comments
;
The following automatic conversions were performed:

data item '_symmetry_cell_setting' value 'Monoclinic' was changed to
'monoclinic' in accordance with the
/home/data/users/saulius/crontab/automatic-downloads/rss-feeds/RSC/lib/dictionaries/cif_core.dic
dictionary named 'cif_core.dic' version 2.4.2 last updated on
2011-04-26.

Automatic conversion script
Id: cif_fix_values 8170 2020-07-09 18:12:32Z antanas 
;
_cod_original_sg_symbol_H-M P2(1)
_cod_database_code 7063534

loop_
_symmetry_equiv_pos_as_xyz
'x, y, z'
'-x, y+1/2, -z'

loop_
_atom_site_label
_atom_site_type_symbol
_atom_site_fract_x
_atom_site_fract_y
_atom_site_fract_z
_atom_site_U_iso_or_equiv
_atom_site_adp_type
_atom_site_occupancy
_atom_site_symmetry_multiplicity
_atom_site_calc_flag
_atom_site_refinement_flags
_atom_site_disorder_assembly
_atom_site_disorder_group
C6 C 0.81904(17) 0.70662(12) 0.40247(15) 0.0181(3) Uani 1 1 d . . .
Zn1 Zn 0.760935(18) 0.692442(12) 0.061854(17) 0.01614(5) Uani 1 1 d . . .
S3 S 0.87657(5) 0.70374(3) 0.59926(4) 0.02474(8) Uani 1 1 d . . .
S4 S 0.70216(5) 0.62061(3) 0.28596(4) 0.02169(8) Uani 1 1 d . . .
S2 S 0.60555(5) 0.79759(3) -0.13181(5) 0.02298(9) Uani 1 1 d . . .
S1 S 0.39810(6) 0.70652(4) -0.42653(5) 0.03293(11) Uani 1 1 d . . .
C1 C 0.52662(17) 0.69937(15) -0.24631(15) 0.0210(3) Uani 1 1 d . . .
O1 O 0.65152(14) 0.57375(9) -0.07543(13) 0.0203(2) Uani 1 1 d . . .
N2 N 0.88125(16) 0.78880(10) 0.35324(14) 0.0168(2) Uani 1 1 d . . .
N1 N 0.55632(16) 0.60322(10) -0.20954(16) 0.0189(2) Uani 1 1 d . . .
N3 N 0.99635(15) 0.65128(10) 0.04140(15) 0.0173(2) Uani 1 1 d . . .
C8 C 0.9868(2) 0.81456(12) 0.60730(18) 0.0230(3) Uani 1 1 d . . .
C3 C 0.3882(2) 0.57629(16) -0.44484(19) 0.0326(4) Uani 1 1 d . . .
C12 C 1.1736(2) 0.52944(13) -0.03090(18) 0.0226(3) Uani 1 1 d . . .
H12 H 1.1859 0.4671 -0.0727 0.027 Uiso 1 1 calc R . .
C13 C 1.30830(19) 0.59075(14) 0.02065(18) 0.0228(3) Uani 1 1 d . . .
H13 H 1.4127 0.5704 0.0147 0.027 Uiso 1 1 calc R . .
C2 C 0.4790(2) 0.53262(14) -0.31810(19) 0.0247(3) Uani 1 1 d . . .
C15 C 1.12732(18) 0.71061(12) 0.09026(18) 0.0218(3) Uani 1 1 d . . .
H15 H 1.1123 0.7726 0.1317 0.026 Uiso 1 1 calc R . .
C7 C 0.9772(2) 0.85022(12) 0.46506(17) 0.0215(3) Uani 1 1 d . . .
C10 C 1.0749(3) 0.85767(15) 0.7575(2) 0.0339(4) Uani 1 1 d . . .
H10A H 1.1107 0.9243 0.7425 0.051 Uiso 1 1 calc R . .
H10B H 1.1685 0.8169 0.8014 0.051 Uiso 1 1 calc R . .
H10C H 1.0021 0.8595 0.8250 0.051 Uiso 1 1 calc R . .
C11 C 1.01988(19) 0.56215(12) -0.01939(18) 0.0206(3) Uani 1 1 d . . .
H11 H 0.9296 0.5208 -0.0551 0.025 Uiso 1 1 calc R . .
C9 C 1.0487(3) 0.94244(15) 0.4160(2) 0.0336(4) Uani 1 1 d . . .
H9A H 1.1222 0.9726 0.5025 0.050 Uiso 1 1 calc R . .
H9B H 0.9621 0.9886 0.3733 0.050 Uiso 1 1 calc R . .
H9C H 1.1080 0.9258 0.3405 0.050 Uiso 1 1 calc R . .
C14 C 1.28421(18) 0.68315(16) 0.08134(19) 0.0255(3) Uani 1 1 d . . .
H14 H 1.3724 0.7263 0.1157 0.031 Uiso 1 1 calc R . .
C4 C 0.5054(2) 0.42430(14) -0.2804(2) 0.0310(4) Uani 1 1 d . . .
H4A H 0.4623 0.3850 -0.3701 0.047 Uiso 1 1 calc R . .
H4B H 0.4501 0.4067 -0.2024 0.047 Uiso 1 1 calc R . .
H4C H 0.6209 0.4114 -0.2445 0.047 Uiso 1 1 calc R . .
O2 O 0.85311(14) 0.81279(8) 0.20442(12) 0.0200(2) Uani 1 1 d . . .
C5 C 0.2922(3) 0.5284(2) -0.5883(2) 0.0517(7) Uani 1 1 d . . .
H5A H 0.2782 0.4585 -0.5704 0.078 Uiso 1 1 calc R . .
H5B H 0.3503 0.5362 -0.6673 0.078 Uiso 1 1 calc R . .
H5C H 0.1865 0.5599 -0.6192 0.078 Uiso 1 1 calc R . .

loop_
_atom_site_aniso_label
_atom_site_aniso_U_11
_atom_site_aniso_U_22
_atom_site_aniso_U_33
_atom_site_aniso_U_23
_atom_site_aniso_U_13
_atom_site_aniso_U_12
C6 0.0193(6) 0.0185(8) 0.0163(6) -0.0007(6) 0.0041(5) 0.0011(6)
Zn1 0.01422(7) 0.01728(8) 0.01663(8) -0.00062(7) 0.00309(5) 0.00078(7)
S3 0.03480(18) 0.0226(2) 0.01636(15) 0.00344(16) 0.00510(13) -0.00103(17)
S4 0.02238(17) 0.02193(18) 0.02009(17) 0.00226(14) 0.00373(14) -0.00471(15)
S2 0.02460(18) 0.01935(19) 0.02226(19) 0.00128(15) 0.00016(15) 0.00189(15)
S1 0.0335(2) 0.0393(3) 0.02043(17) 0.00827(19) -0.00460(15) -0.0121(2)
C1 0.0181(6) 0.0267(7) 0.0173(6) 0.0033(7) 0.0028(5) -0.0025(7)
O1 0.0161(5) 0.0205(5) 0.0223(5) 0.0000(4) 0.0002(4) 0.0005(4)
N2 0.0201(6) 0.0154(6) 0.0150(5) 0.0011(5) 0.0042(5) 0.0033(5)
N1 0.0153(5) 0.0236(7) 0.0184(6) -0.0010(5) 0.0052(5) -0.0025(5)
N3 0.0151(5) 0.0183(6) 0.0183(6) 0.0002(5) 0.0038(5) 0.0008(5)
C8 0.0302(8) 0.0182(7) 0.0197(7) -0.0013(6) 0.0040(6) 0.0031(6)
C3 0.0357(9) 0.0425(11) 0.0187(8) -0.0017(7) 0.0049(7) -0.0207(8)
C12 0.0219(7) 0.0242(8) 0.0219(7) -0.0043(6) 0.0053(6) 0.0042(6)
C13 0.0164(6) 0.0322(9) 0.0207(7) 0.0025(6) 0.0059(6) 0.0043(6)
C2 0.0228(7) 0.0322(9) 0.0213(7) -0.0054(7) 0.0093(6) -0.0122(7)
C15 0.0192(6) 0.0181(8) 0.0278(7) -0.0025(6) 0.0049(5) -0.0024(6)
C7 0.0271(8) 0.0172(7) 0.0192(7) -0.0019(6) 0.0036(6) 0.0013(6)
C10 0.0499(11) 0.0294(9) 0.0186(8) -0.0017(7) 0.0002(7) -0.0021(8)
C11 0.0184(7) 0.0202(7) 0.0222(7) -0.0046(6) 0.0029(6) -0.0010(6)
C9 0.0511(11) 0.0257(9) 0.0222(8) -0.0027(7) 0.0053(8) -0.0143(8)
C14 0.0166(6) 0.0265(9) 0.0334(8) -0.0004(7) 0.0061(6) -0.0041(7)
C4 0.0326(9) 0.0281(9) 0.0351(9) -0.0100(7) 0.0134(7) -0.0120(7)
O2 0.0299(6) 0.0170(5) 0.0129(5) 0.0013(4) 0.0044(4) 0.0000(4)
C5 0.0660(15) 0.0635(16) 0.0210(9) -0.0014(9) 0.0012(9) -0.0406(13)

loop_
_atom_type_symbol
_atom_type_description
_atom_type_scat_dispersion_real
_atom_type_scat_dispersion_imag
_atom_type_scat_source
C C 0.0033 0.0016 'International Tables Vol C Tables 4.2.6.8 and 6.1.1.4'
H H 0.0000 0.0000 'International Tables Vol C Tables 4.2.6.8 and 6.1.1.4'
N N 0.0061 0.0033 'International Tables Vol C Tables 4.2.6.8 and 6.1.1.4'
O O 0.0106 0.0060 'International Tables Vol C Tables 4.2.6.8 and 6.1.1.4'
S S 0.1246 0.1234 'International Tables Vol C Tables 4.2.6.8 and 6.1.1.4'
Zn Zn 0.2839 1.4301 'International Tables Vol C Tables 4.2.6.8 and 6.1.1.4'

loop_
_geom_angle_atom_site_label_1
_geom_angle_atom_site_label_2
_geom_angle_atom_site_label_3
_geom_angle
_geom_angle_site_symmetry_1
_geom_angle_site_symmetry_3
_geom_angle_publ_flag
N2 C6 S4 124.24(11) . . ?
N2 C6 S3 108.96(11) . . ?
S4 C6 S3 126.80(9) . . ?
O1 Zn1 O2 175.50(5) . . ?
O1 Zn1 N3 92.17(5) . . ?
O2 Zn1 N3 92.21(5) . . ?
O1 Zn1 S2 85.80(4) . . ?
O2 Zn1 S2 93.14(3) . . ?
N3 Zn1 S2 116.91(4) . . ?
O1 Zn1 S4 92.68(3) . . ?
O2 Zn1 S4 84.78(3) . . ?
N3 Zn1 S4 110.88(4) . . ?
S2 Zn1 S4 132.211(15) . . ?
C6 S3 C8 92.24(8) . . ?
C6 S4 Zn1 92.69(5) . . ?
C1 S2 Zn1 93.19(6) . . ?
C1 S1 C3 92.23(9) . . ?
N1 C1 S2 124.63(11) . . ?
N1 C1 S1 108.95(13) . . ?
S2 C1 S1 126.41(12) . . ?
N1 O1 Zn1 113.30(9) . . ?
C6 N2 O2 122.55(12) . . ?
C6 N2 C7 116.48(12) . . ?
O2 N2 C7 120.96(12) . . ?
C1 N1 O1 122.87(13) . . ?
C1 N1 C2 116.50(14) . . ?
O1 N1 C2 120.62(14) . . ?
C15 N3 C11 118.01(13) . . ?
C15 N3 Zn1 121.96(11) . . ?
C11 N3 Zn1 120.01(10) . . ?
C7 C8 C10 128.92(16) . . ?
C7 C8 S3 110.49(12) . . ?
C10 C8 S3 120.59(13) . . ?
C2 C3 C5 128.9(2) . . ?
C2 C3 S1 110.29(14) . . ?
C5 C3 S1 120.76(17) . . ?
C13 C12 C11 119.09(15) . . ?
C12 C13 C14 118.51(14) . . ?
C3 C2 N1 112.03(16) . . ?
C3 C2 C4 129.59(17) . . ?
N1 C2 C4 118.38(15) . . ?
N3 C15 C14 122.55(16) . . ?
C8 C7 N2 111.81(14) . . ?
C8 C7 C9 129.70(15) . . ?
N2 C7 C9 118.47(14) . . ?
N3 C11 C12 122.56(15) . . ?
C13 C14 C15 119.26(16) . . ?
N2 O2 Zn1 112.47(9) . . ?

loop_
_geom_bond_atom_site_label_1
_geom_bond_atom_site_label_2
_geom_bond_distance
_geom_bond_site_symmetry_2
_geom_bond_publ_flag
C6 N2 1.336(2) . ?
C6 S4 1.7015(15) . ?
C6 S3 1.7259(14) . ?
Zn1 O1 2.0857(11) . ?
Zn1 O2 2.0892(11) . ?
Zn1 N3 2.0983(13) . ?
Zn1 S2 2.3747(4) . ?
Zn1 S4 2.3933(4) . ?
S3 C8 1.7378(18) . ?
S2 C1 1.7037(19) . ?
S1 C1 1.7257(14) . ?
S1 C3 1.748(2) . ?
C1 N1 1.336(2) . ?
O1 N1 1.3400(18) . ?
N2 O2 1.3455(15) . ?
N2 C7 1.397(2) . ?
N1 C2 1.402(2) . ?
N3 C15 1.341(2) . ?
N3 C11 1.346(2) . ?
C8 C7 1.353(2) . ?
C8 C10 1.496(2) . ?
C3 C2 1.346(3) . ?
C3 C5 1.495(3) . ?
C12 C13 1.382(2) . ?
C12 C11 1.388(2) . ?
C13 C14 1.385(3) . ?
C2 C4 1.491(3) . ?
C15 C14 1.386(2) . ?
C7 C9 1.483(2) . ?
